data_7201640
loop_
_publ_author_name
'Duan, Xianying'
'Cheng, Xian'
'Lin, Jianguo'
'Zang, Shuangquan'
'Li, Yizhi'
'Zhu, Chengjian'
'Meng, Qingjin'

_publ_section_title
;
 Three coordination polymers with helical chains based on
 methylenediisophthalic acid (H4MDIP)
;
_journal_issue 6
_journal_name_full CrystEngComm
_journal_page_first 706
_journal_paper_doi 10.1039/b712319a
_journal_volume 10
_journal_year 2008
_chemical_formula_moiety '.20 Mn3 O20.60, C10 H8 N2, 0.6(H2O), 0.6(H2O), 0.4(H2O), 0.4(H2O), 0.4(H2O)'
_chemical_formula_sum 'C44 H39 Mn3 N2 O23'
_chemical_formula_weight 1128.59
_chemical_name_systematic
;
?
;
_space_group_IT_number 14
_symmetry_cell_setting monoclinic
_symmetry_space_group_name_Hall '-P 2ybc'
_symmetry_space_group_name_H-M 'P 1 21/c 1'
_atom_sites_solution_hydrogens geom
_atom_sites_solution_primary direct
_atom_sites_solution_secondary difmap
_audit_creation_method SHELXL-97
_cell_angle_alpha 90.00
_cell_angle_beta 98.997(2)
_cell_angle_gamma 90.00
_cell_formula_units_Z 4
_cell_length_a 11.4159(15)
_cell_length_b 15.596(2)
_cell_length_c 28.849(4)
_cell_measurement_reflns_used 6061
_cell_measurement_temperature 293(2)
_cell_measurement_theta_max 27.961
_cell_measurement_theta_min 2.229
_cell_volume 5073.1(12)
_computing_cell_refinement 'Bruker SMART'
_computing_data_collection 'Bruker SMART'
_computing_data_reduction 'Bruker SAINT'
_computing_molecular_graphics 'Bruker SHELXTL'
_computing_publication_material 'Bruker SHELXTL'
_computing_structure_refinement 'Bruker SHELXTL'
_computing_structure_solution 'Bruker SHELXTL'
_diffrn_ambient_temperature 293(2)
_diffrn_measured_fraction_theta_full 0.998
_diffrn_measured_fraction_theta_max 0.998
_diffrn_measurement_device_type 'CCD area dtector'
_diffrn_measurement_method 'phi and omega scans'
_diffrn_radiation_monochromator graphite
_diffrn_radiation_source 'fine-focus sealed tube'
_diffrn_radiation_type MoK\a
_diffrn_radiation_wavelength 0.71073
_diffrn_reflns_av_R_equivalents 0.0423
_diffrn_reflns_av_sigmaI/netI 0.0834
_diffrn_reflns_limit_h_max 14
_diffrn_reflns_limit_h_min -13
_diffrn_reflns_limit_k_max 17
_diffrn_reflns_limit_k_min -19
_diffrn_reflns_limit_l_max 35
_diffrn_reflns_limit_l_min -21
_diffrn_reflns_number 26555
_diffrn_reflns_theta_full 26.00
_diffrn_reflns_theta_max 26.00
_diffrn_reflns_theta_min 1.81
_exptl_absorpt_coefficient_mu 0.818
_exptl_absorpt_correction_T_max 0.842
_exptl_absorpt_correction_T_min 0.802
_exptl_absorpt_correction_type multi-scan
_exptl_absorpt_process_details 'SADABS, Bruker(2000)'
_exptl_crystal_colour brown
_exptl_crystal_density_diffrn 1.478
_exptl_crystal_density_method 'not measured'
_exptl_crystal_description block
_exptl_crystal_F_000 2304
_exptl_crystal_size_max 0.27
_exptl_crystal_size_mid 0.24
_exptl_crystal_size_min 0.21
_refine_diff_density_max 0.776
_refine_diff_density_min -0.596
_refine_diff_density_rms 0.066
_refine_ls_extinction_method none
_refine_ls_goodness_of_fit_ref 1.042
_refine_ls_hydrogen_treatment constr
_refine_ls_matrix_type full
_refine_ls_number_parameters 676
_refine_ls_number_reflns 9940
_refine_ls_number_restraints 0
_refine_ls_restrained_S_all 1.042
_refine_ls_R_factor_all 0.1134
_refine_ls_R_factor_gt 0.0637
_refine_ls_shift/su_max 0.000
_refine_ls_shift/su_mean 0.000
_refine_ls_structure_factor_coef Fsqd
_refine_ls_weighting_details 'calc w=1/[\s^2^(Fo^2^)+(0.0600P)^2^+1.9900P] where P=(Fo^2^+2Fc^2^)/3'
_refine_ls_weighting_scheme calc
_refine_ls_wR_factor_gt 0.1271
_refine_ls_wR_factor_ref 0.1397
_reflns_number_gt 6654
_reflns_number_total 9940
_reflns_threshold_expression >2sigma(I)
_cod_data_source_file b712319a.txt
_cod_data_source_block 2
_cod_original_sg_symbol_H-M 'P 21/c'
_cod_database_code 7201640

loop_
_symmetry_equiv_pos_as_xyz
'x, y, z'
'-x, y+1/2, -z+1/2'
'-x, -y, -z'
'x, -y-1/2, z-1/2'

loop_
_atom_site_label
_atom_site_type_symbol
_atom_site_fract_x
_atom_site_fract_y
_atom_site_fract_z
_atom_site_U_iso_or_equiv
_atom_site_adp_type
_atom_site_occupancy
_atom_site_symmetry_multiplicity
_atom_site_calc_flag
_atom_site_refinement_flags
_atom_site_disorder_assembly
_atom_site_disorder_group
C1 C 0.3688(3) -0.1494(3) 0.75950(13) 0.0303(9) Uani 1 1 d . . .
C2 C 0.4458(4) -0.2148(3) 0.76791(16) 0.0410(10) Uani 1 1 d . . .
H2A H 0.4955 -0.2243 0.7458 0.049 Uiso 1 1 calc R . .
C3 C 0.4586(4) -0.2688(3) 0.80564(14) 0.0368(10) Uani 1 1 d . . .
C4 C 0.3852(3) -0.2571(3) 0.83786(16) 0.0351(9) Uani 1 1 d . . .
H4A H 0.3892 -0.2949 0.8630 0.042 Uiso 1 1 calc R . .
C5 C 0.3042(4) -0.1899(3) 0.83420(15) 0.0384(10) Uani 1 1 d . . .
C6 C 0.2943(3) -0.1333(2) 0.79406(16) 0.0352(10) Uani 1 1 d . . .
H6A H 0.2410 -0.0878 0.7908 0.042 Uiso 1 1 calc R . .
C7 C 0.2296(4) -0.1643(3) 0.87184(15) 0.0381(10) Uani 1 1 d . . .
H7A H 0.1710 -0.1224 0.8586 0.046 Uiso 1 1 calc R . .
H7B H 0.2809 -0.1369 0.8976 0.046 Uiso 1 1 calc R . .
C8 C 0.1647(3) -0.2408(3) 0.89155(16) 0.0371(10) Uani 1 1 d . . .
C9 C 0.2100(4) -0.2827(3) 0.93171(16) 0.0403(10) Uani 1 1 d . . .
H9A H 0.2858 -0.2697 0.9469 0.048 Uiso 1 1 calc R . .
C10 C 0.1415(4) -0.3466(3) 0.95065(15) 0.0400(10) Uani 1 1 d . . .
C11 C 0.0327(4) -0.3705(3) 0.92482(16) 0.0407(11) Uani 1 1 d . . .
H11A H -0.0147 -0.4108 0.9368 0.049 Uiso 1 1 calc R . .
C12 C -0.0039(4) -0.3341(3) 0.88167(16) 0.0424(11) Uani 1 1 d . . .
C13 C 0.0609(4) -0.2699(3) 0.86382(16) 0.0404(10) Uani 1 1 d . . .
H13A H 0.0358 -0.2469 0.8342 0.048 Uiso 1 1 calc R . .
C14 C 0.3572(3) -0.0909(3) 0.72039(15) 0.0318(9) Uani 1 1 d . . .
C15 C 0.5431(4) -0.3430(3) 0.80893(16) 0.0405(11) Uani 1 1 d . . .
C16 C 0.1890(5) -0.3872(3) 0.99743(17) 0.0478(13) Uani 1 1 d . . .
C17 C -0.1153(4) -0.3679(3) 0.85248(18) 0.0467(12) Uani 1 1 d . . .
C18 C 0.1406(4) 0.3256(3) 0.74331(14) 0.0375(10) Uani 1 1 d . . .
C19 C 0.0464(4) 0.3904(3) 0.73652(16) 0.0429(11) Uani 1 1 d . . .
H19B H -0.0095 0.3932 0.7567 0.051 Uiso 1 1 calc R . .
C20 C 0.0421(4) 0.4469(3) 0.69973(15) 0.0373(10) Uani 1 1 d . . .
C21 C 0.1201(4) 0.4328(2) 0.66687(15) 0.0343(9) Uani 1 1 d . . .
H21A H 0.1167 0.4703 0.6416 0.041 Uiso 1 1 calc R . .
C22 C 0.2022(4) 0.3656(2) 0.67027(15) 0.0347(9) Uani 1 1 d . . .
C23 C 0.2164(4) 0.3144(3) 0.71194(15) 0.0414(11) Uani 1 1 d . . .
H23A H 0.2768 0.2740 0.7175 0.050 Uiso 1 1 calc R . .
C24 C 0.2728(4) 0.3445(3) 0.63176(15) 0.0405(10) Uani 1 1 d . . .
H24A H 0.2751 0.2889 0.6203 0.049 Uiso 1 1 calc R . .
C25 C 0.3382(4) 0.4146(3) 0.61281(16) 0.0397(11) Uani 1 1 d . . .
C26 C 0.3043(4) 0.4402(3) 0.56538(16) 0.0459(12) Uani 1 1 d . . .
H26E H 0.2375 0.4163 0.5475 0.055 Uiso 1 1 calc R . .
C27 C 0.3722(4) 0.5018(3) 0.54537(15) 0.0382(10) Uani 1 1 d . . .
C28 C 0.4659(4) 0.5381(3) 0.57208(16) 0.0395(10) Uani 1 1 d . . .
H28A H 0.5060 0.5814 0.5589 0.047 Uiso 1 1 calc R . .
C29 C 0.5063(4) 0.5150(3) 0.61777(16) 0.0405(10) Uani 1 1 d . . .
C30 C 0.4393(4) 0.4513(3) 0.63786(15) 0.0382(10) Uani 1 1 d . . .
H30A H 0.4643 0.4340 0.6687 0.046 Uiso 1 1 calc R . .
C31 C 0.1461(4) 0.2685(3) 0.78648(16) 0.0403(10) Uani 1 1 d . . .
C32 C -0.0393(4) 0.5188(3) 0.69359(16) 0.0368(10) Uani 1 1 d . . .
C33 C 0.6183(4) 0.5503(3) 0.64634(15) 0.0391(10) Uani 1 1 d . . .
C35 C 0.8294(4) 0.3296(3) 0.27710(15) 0.0376(10) Uani 1 1 d . . .
H35A H 0.8820 0.2868 0.2893 0.045 Uiso 1 1 calc R . .
C36 C 0.8481(4) 0.3692(2) 0.23767(15) 0.0336(10) Uani 1 1 d . . .
H36A H 0.9128 0.3544 0.2233 0.040 Uiso 1 1 calc R . .
C37 C 0.7707(4) 0.4321(2) 0.21865(16) 0.0407(11) Uani 1 1 d . . .
C38 C 0.6735(4) 0.4539(3) 0.24388(15) 0.0389(10) Uani 1 1 d . . .
H38A H 0.6197 0.4967 0.2328 0.047 Uiso 1 1 calc R . .
C39 C 0.6633(4) 0.4116(3) 0.28273(16) 0.0393(10) Uani 1 1 d . . .
H39A H 0.6015 0.4263 0.2987 0.047 Uiso 1 1 calc R . .
C40 C 0.7859(3) 0.4782(3) 0.17529(15) 0.0335(9) Uani 1 1 d . . .
C41 C 0.9059(4) 0.4996(2) 0.16868(14) 0.0324(9) Uani 1 1 d . . .
H41A H 0.9719 0.4818 0.1895 0.039 Uiso 1 1 calc R . .
C42 C 0.9158(4) 0.5481(3) 0.12931(16) 0.0396(10) Uani 1 1 d . . .
H42A H 0.9904 0.5685 0.1258 0.048 Uiso 1 1 calc R . .
C43 C 0.7135(4) 0.5468(3) 0.10397(15) 0.0426(11) Uani 1 1 d . . .
H43A H 0.6492 0.5642 0.0821 0.051 Uiso 1 1 calc R . .
C44 C 0.6917(4) 0.5009(3) 0.14311(16) 0.0458(11) Uani 1 1 d . . .
H44A H 0.6149 0.4863 0.1470 0.055 Uiso 1 1 calc R . .
C45 C 0.3461(4) 0.5188(3) 0.49308(16) 0.0467(12) Uani 1 1 d . . .
Mn1 Mn 0.32712(5) 0.00578(3) 0.643260(19) 0.02418(14) Uani 1 1 d . . .
Mn2 Mn 0.25066(6) 0.09096(4) 0.75064(2) 0.03601(17) Uani 1 1 d . . .
Mn3 Mn 0.16498(5) 0.16671(4) 0.86070(2) 0.03528(17) Uani 1 1 d . . .
N1 N 0.7373(3) 0.3488(2) 0.30032(13) 0.0429(10) Uani 1 1 d . . .
N2 N 0.8246(3) 0.5675(2) 0.09613(14) 0.0428(9) Uani 1 1 d . . .
O1 O 0.4246(2) -0.10045(16) 0.68874(10) 0.0304(6) Uani 1 1 d . . .
O2 O 0.2838(3) -0.02905(18) 0.71575(10) 0.0392(7) Uani 1 1 d . . .
O3 O 0.6050(3) -0.35167(19) 0.77685(10) 0.0403(7) Uani 1 1 d . . .
O4 O 0.5423(3) -0.39622(18) 0.84172(11) 0.0413(7) Uani 1 1 d . . .
O5 O 0.2988(3) -0.39338(19) 1.00885(11) 0.0462(8) Uani 1 1 d . . .
O6 O 0.1145(3) -0.41235(19) 1.02152(10) 0.0409(7) Uani 1 1 d . . .
H6D H 0.0666 -0.3649 1.0285 0.049 Uiso 1 1 d R . .
O7 O -0.1932(2) -0.40270(17) 0.87498(10) 0.0365(7) Uani 1 1 d . . .
O8 O -0.1236(3) -0.36597(17) 0.80947(11) 0.0387(7) Uani 1 1 d . . .
O9 O 0.2193(3) 0.20887(18) 0.78945(11) 0.0453(8) Uani 1 1 d . . .
O10 O 0.0830(2) 0.28031(17) 0.81658(10) 0.0335(6) Uani 1 1 d . . .
O11 O -0.1047(3) 0.52793(18) 0.72553(10) 0.0398(7) Uani 1 1 d . . .
O12 O -0.0464(2) 0.56587(18) 0.65887(11) 0.0374(7) Uani 1 1 d . . .
O13 O 0.2804(3) 0.46789(19) 0.46971(10) 0.0449(8) Uani 1 1 d . . .
H13D H 0.3148 0.4116 0.4730 0.054 Uiso 1 1 d R . .
O14 O 0.3823(3) 0.58965(17) 0.47921(10) 0.0405(8) Uani 1 1 d . . .
O15 O 0.6945(3) 0.57116(18) 0.62328(11) 0.0413(7) Uani 1 1 d . . .
O16 O 0.6206(3) 0.55518(18) 0.68883(11) 0.0414(7) Uani 1 1 d . . .
O17 O 0.1983(3) -0.09099(18) 0.61241(10) 0.0375(7) Uani 1 1 d . . .
H17A H 0.1457 -0.0674 0.5923 0.045 Uiso 1 1 d R . .
H17B H 0.2334 -0.1298 0.5991 0.045 Uiso 1 1 d R . .
O18 O 0.4033(2) -0.01112(19) 0.57985(10) 0.0420(7) Uani 1 1 d . . .
H18A H 0.3737 0.0254 0.5595 0.050 Uiso 1 1 d R . .
H18C H 0.3884 -0.0614 0.5692 0.050 Uiso 1 1 d R . .
O19 O 0.2981(2) 0.25175(17) 0.90291(10) 0.0375(7) Uani 1 1 d . . .
H19A H 0.2927 0.2462 0.9318 0.045 Uiso 1 1 d R . .
H19C H 0.2851 0.3037 0.8947 0.045 Uiso 1 1 d R . .
O20 O 0.0590(2) 0.19248(17) 0.91537(9) 0.0346(6) Uani 1 1 d . . .
H20A H 0.0720 0.1537 0.9362 0.042 Uiso 1 1 d R . .
H20C H -0.0142 0.1926 0.9038 0.042 Uiso 1 1 d R . .
O21 O 0.0037(8) 0.8963(5) 0.9893(3) 0.061(3) Uani 0.40 1 d P . .
H21D H 0.0205 0.8478 0.9786 0.074 Uiso 0.40 1 d PR . .
H21B H 0.0579 0.9321 0.9860 0.074 Uiso 0.40 1 d PR . .
O22 O 0.4953(6) 0.6160(4) 0.9662(2) 0.0654(17) Uani 0.60 1 d P . .
H22A H 0.4869 0.5685 0.9798 0.078 Uiso 0.60 1 d PR . .
H22B H 0.4376 0.6490 0.9690 0.078 Uiso 0.60 1 d PR . .
O23 O 0.4637(4) 0.2609(3) 0.84862(17) 0.0424(13) Uani 0.60 1 d P . .
H23B H 0.4174 0.2261 0.8595 0.051 Uiso 0.60 1 d PR . .
H23C H 0.4374 0.2712 0.8199 0.051 Uiso 0.60 1 d PR . .
O24 O 0.5757(6) 0.7153(4) 0.5032(3) 0.0413(18) Uani 0.40 1 d P . .
H24C H 0.5163 0.6845 0.4922 0.050 Uiso 0.40 1 d PR . .
H24B H 0.6240 0.7169 0.4836 0.050 Uiso 0.40 1 d PR . .
O25 O 0.7757(6) 0.2653(4) 0.3853(2) 0.0390(17) Uani 0.40 1 d P . .
H25D H 0.7553 0.3115 0.3975 0.047 Uiso 0.40 1 d PR . .
H25A H 0.7913 0.2755 0.3580 0.047 Uiso 0.40 1 d PR . .
O26 O 0.9042(5) 0.6564(3) 0.02864(19) 0.0476(13) Uani 0.60 1 d P . .
H26A H 0.9795 0.6578 0.0339 0.057 Uiso 0.60 1 d PR . .
H26C H 0.8771 0.7072 0.0287 0.057 Uiso 0.60 1 d PR . .

loop_
_atom_site_aniso_label
_atom_site_aniso_U_11
_atom_site_aniso_U_22
_atom_site_aniso_U_33
_atom_site_aniso_U_23
_atom_site_aniso_U_13
_atom_site_aniso_U_12
C1 0.029(2) 0.045(2) 0.0179(18) 0.0202(17) 0.0056(15) 0.0026(17)
C2 0.047(3) 0.037(2) 0.041(3) 0.008(2) 0.014(2) -0.006(2)
C3 0.058(3) 0.024(2) 0.030(2) 0.0052(17) 0.009(2) 0.0040(19)
C4 0.031(2) 0.034(2) 0.040(2) 0.0043(19) 0.0033(18) 0.0004(17)
C5 0.032(2) 0.048(3) 0.031(2) -0.008(2) -0.0085(18) -0.0081(19)
C6 0.0208(19) 0.025(2) 0.055(3) 0.0027(19) -0.0098(19) 0.0049(15)
C7 0.030(2) 0.049(3) 0.030(2) -0.004(2) -0.0120(17) 0.0046(18)
C8 0.028(2) 0.036(2) 0.046(3) 0.008(2) 0.0031(19) -0.0009(17)
C9 0.044(2) 0.033(2) 0.041(3) -0.011(2) -0.002(2) 0.0155(19)
C10 0.044(2) 0.044(2) 0.030(2) -0.014(2) -0.0016(19) 0.007(2)
C11 0.039(2) 0.034(2) 0.042(3) -0.008(2) -0.017(2) 0.0039(18)
C12 0.052(3) 0.034(2) 0.042(3) -0.004(2) 0.010(2) 0.003(2)
C13 0.042(2) 0.044(2) 0.034(2) -0.016(2) 0.0032(19) 0.011(2)
C14 0.0222(19) 0.037(2) 0.036(2) 0.0064(18) 0.0051(17) 0.0106(16)
C15 0.032(2) 0.041(2) 0.041(3) 0.004(2) -0.015(2) -0.0042(18)
C16 0.069(3) 0.029(2) 0.038(3) 0.016(2) -0.013(2) 0.006(2)
C17 0.049(3) 0.038(2) 0.050(3) -0.019(2) -0.004(2) 0.014(2)
C18 0.043(2) 0.043(2) 0.022(2) -0.0021(18) -0.0068(18) -0.0073(19)
C19 0.034(2) 0.050(3) 0.040(3) -0.013(2) -0.010(2) -0.0009(19)
C20 0.039(2) 0.035(2) 0.033(2) 0.0031(19) -0.0093(19) 0.0133(18)
C21 0.044(2) 0.0224(19) 0.037(2) -0.0028(17) 0.0104(19) -0.0111(17)
C22 0.043(2) 0.029(2) 0.034(2) 0.0137(18) 0.0112(19) -0.0006(18)
C23 0.053(3) 0.031(2) 0.037(2) -0.0059(19) -0.002(2) -0.0065(19)
C24 0.046(3) 0.040(2) 0.037(2) 0.013(2) 0.011(2) 0.018(2)
C25 0.036(2) 0.037(2) 0.051(3) -0.007(2) 0.019(2) -0.0207(18)
C26 0.029(2) 0.059(3) 0.044(3) -0.026(2) -0.013(2) 0.013(2)
C27 0.045(2) 0.036(2) 0.034(2) -0.0092(19) 0.0075(19) -0.017(2)
C28 0.035(2) 0.042(2) 0.040(2) 0.015(2) 0.0004(19) 0.0017(18)
C29 0.050(3) 0.029(2) 0.041(3) 0.0005(19) 0.002(2) 0.0004(19)
C30 0.035(2) 0.048(3) 0.035(2) -0.005(2) 0.0152(19) -0.0035(19)
C31 0.048(3) 0.033(2) 0.039(2) -0.004(2) 0.002(2) 0.020(2)
C32 0.033(2) 0.039(2) 0.039(2) -0.016(2) 0.0045(19) -0.0053(18)
C33 0.043(3) 0.048(3) 0.027(2) 0.001(2) 0.005(2) -0.001(2)
C35 0.033(2) 0.042(2) 0.036(2) 0.003(2) -0.0011(18) -0.0071(18)
C36 0.037(2) 0.026(2) 0.035(2) -0.0184(18) -0.0020(18) -0.0124(17)
C37 0.048(3) 0.024(2) 0.043(3) 0.0007(19) -0.012(2) 0.0008(18)
C38 0.035(2) 0.043(2) 0.038(2) -0.008(2) 0.0032(19) 0.0069(18)
C39 0.034(2) 0.036(2) 0.047(3) 0.000(2) 0.004(2) 0.0161(18)
C40 0.023(2) 0.039(2) 0.041(2) 0.0051(19) 0.0138(18) -0.0096(17)
C41 0.037(2) 0.0239(19) 0.038(2) -0.0230(18) 0.0110(17) -0.0086(16)
C42 0.042(2) 0.030(2) 0.052(3) -0.013(2) 0.024(2) -0.0110(18)
C43 0.042(3) 0.047(3) 0.034(2) 0.014(2) -0.013(2) -0.008(2)
C44 0.043(3) 0.047(3) 0.045(3) 0.002(2) -0.001(2) -0.015(2)
C45 0.042(3) 0.053(3) 0.037(3) 0.014(2) -0.018(2) -0.011(2)
Mn1 0.0278(3) 0.0272(3) 0.0180(3) -0.0009(2) 0.0051(2) -0.0024(2)
Mn2 0.0345(3) 0.0389(3) 0.0338(3) 0.0000(3) 0.0028(3) 0.0006(3)
Mn3 0.0323(3) 0.0347(3) 0.0394(4) 0.0000(3) 0.0072(3) -0.0002(3)
N1 0.041(2) 0.038(2) 0.043(2) -0.0062(17) -0.0174(18) -0.0194(16)
N2 0.033(2) 0.043(2) 0.050(2) -0.0056(18) 0.0003(18) 0.0024(16)
O1 0.0275(13) 0.0284(14) 0.0396(16) 0.0106(12) 0.0183(12) 0.0141(11)
O2 0.0359(16) 0.0421(16) 0.0388(17) 0.0072(14) 0.0028(13) 0.0053(13)
O3 0.0440(17) 0.0413(16) 0.0350(17) -0.0126(14) 0.0043(14) 0.0020(14)
O4 0.0471(18) 0.0382(16) 0.0396(18) 0.0054(14) 0.0096(14) 0.0112(14)
O5 0.0485(19) 0.0415(17) 0.0419(18) 0.0138(15) -0.0138(15) 0.0095(14)
O6 0.0366(16) 0.0500(18) 0.0350(16) 0.0170(14) 0.0026(13) -0.0134(13)
O7 0.0339(15) 0.0333(15) 0.0429(17) 0.0003(13) 0.0077(13) -0.0183(12)
O8 0.0420(17) 0.0279(15) 0.0437(19) -0.0062(13) -0.0014(14) -0.0035(12)
O9 0.0461(18) 0.0395(17) 0.0460(19) 0.0024(14) -0.0059(15) 0.0081(14)
O10 0.0255(14) 0.0361(15) 0.0434(17) 0.0062(13) 0.0195(12) 0.0120(11)
O11 0.0439(17) 0.0404(16) 0.0342(16) 0.0054(13) 0.0029(14) 0.0090(13)
O12 0.0279(15) 0.0392(16) 0.0463(18) 0.0037(14) 0.0093(13) -0.0020(12)
O13 0.0511(19) 0.0457(17) 0.0367(17) -0.0038(14) 0.0028(14) -0.0365(15)
O14 0.0396(16) 0.0334(15) 0.0402(17) 0.0127(13) -0.0201(14) -0.0181(12)
O15 0.0454(18) 0.0394(16) 0.0351(17) 0.0018(14) -0.0057(14) -0.0117(14)
O16 0.0475(18) 0.0396(16) 0.0363(17) -0.0049(14) 0.0041(14) -0.0118(14)
O17 0.0417(16) 0.0433(16) 0.0297(15) -0.0029(13) 0.0127(13) -0.0185(13)
O18 0.0375(16) 0.0466(17) 0.0374(16) -0.0110(14) -0.0079(13) -0.0252(14)
O19 0.0325(15) 0.0348(15) 0.0435(18) -0.0054(13) 0.0005(13) 0.0001(12)
O20 0.0365(15) 0.0397(15) 0.0276(14) -0.0129(12) 0.0048(12) -0.0157(12)
O21 0.084(7) 0.031(4) 0.066(6) 0.009(4) 0.003(5) 0.002(4)
O22 0.085(5) 0.067(4) 0.049(4) -0.014(3) 0.024(3) -0.012(3)
O23 0.046(3) 0.043(3) 0.033(3) 0.007(2) -0.011(2) -0.028(2)
O24 0.036(4) 0.045(4) 0.038(4) -0.003(3) -0.012(3) -0.013(3)
O25 0.049(4) 0.036(4) 0.029(4) -0.002(3) -0.001(3) -0.008(3)
O26 0.053(3) 0.044(3) 0.053(3) -0.002(3) 0.029(3) 0.013(2)

loop_
_atom_type_symbol
_atom_type_description
_atom_type_scat_dispersion_real
_atom_type_scat_dispersion_imag
_atom_type_scat_source
C C 0.0033 0.0016 'International Tables Vol C Tables 4.2.6.8 and 6.1.1.4'
Mn Mn 0.3368 0.7283 'International Tables Vol C Tables 4.2.6.8 and 6.1.1.4'
O O 0.0106 0.0060 'International Tables Vol C Tables 4.2.6.8 and 6.1.1.4'
H H 0.0000 0.0000 'International Tables Vol C Tables 4.2.6.8 and 6.1.1.4'
N N 0.0061 0.0033 'International Tables Vol C Tables 4.2.6.8 and 6.1.1.4'

loop_
_geom_angle_atom_site_label_1
_geom_angle_atom_site_label_2
_geom_angle_atom_site_label_3
_geom_angle
_geom_angle_site_symmetry_1
_geom_angle_site_symmetry_3
_geom_angle_publ_flag
C2 C1 C6 116.8(3) . . ?
C2 C1 C14 126.8(4) . . ?
C6 C1 C14 116.3(3) . . ?
C1 C2 C3 126.6(4) . . ?
C1 C2 H2A 116.7 . . ?
C3 C2 H2A 116.7 . . ?
C4 C3 C2 117.6(4) . . ?
C4 C3 C15 121.3(4) . . ?
C2 C3 C15 120.9(4) . . ?
C3 C4 C5 121.6(4) . . ?
C3 C4 H4A 119.2 . . ?
C5 C4 H4A 119.2 . . ?
C4 C5 C6 119.2(4) . . ?
C4 C5 C7 125.3(4) . . ?
C6 C5 C7 115.2(4) . . ?
C1 C6 C5 118.1(3) . . ?
C1 C6 H6A 121.0 . . ?
C5 C6 H6A 121.0 . . ?
C5 C7 C8 114.0(4) . . ?
C5 C7 H7A 108.7 . . ?
C8 C7 H7A 108.7 . . ?
C5 C7 H7B 108.7 . . ?
C8 C7 H7B 108.7 . . ?
H7A C7 H7B 107.6 . . ?
C9 C8 C13 120.4(4) . . ?
C9 C8 C7 122.7(4) . . ?
C13 C8 C7 116.7(4) . . ?
C8 C9 C10 120.3(4) . . ?
C8 C9 H9A 119.9 . . ?
C10 C9 H9A 119.9 . . ?
C11 C10 C9 118.5(4) . . ?
C11 C10 C16 122.0(4) . . ?
C9 C10 C16 119.5(4) . . ?
C12 C11 C10 119.5(5) . . ?
C12 C11 H11A 120.2 . . ?
C10 C11 H11A 120.2 . . ?
C11 C12 C13 122.0(4) . . ?
C11 C12 C17 118.2(4) . . ?
C13 C12 C17 119.8(4) . . ?
C12 C13 C8 118.3(4) . . ?
C12 C13 H13A 120.8 . . ?
C8 C13 H13A 120.8 . . ?
O2 C14 O1 117.9(4) . . ?
O2 C14 C1 122.8(4) . . ?
O1 C14 C1 119.3(3) . . ?
O3 C15 O4 123.6(4) . . ?
O3 C15 C3 117.8(4) . . ?
O4 C15 C3 118.4(4) . . ?
O6 C16 O5 125.0(4) . . ?
O6 C16 C10 116.8(4) . . ?
O5 C16 C10 118.2(5) . . ?
O8 C17 O7 124.3(4) . . ?
O8 C17 C12 118.7(5) . . ?
O7 C17 C12 116.8(4) . . ?
C23 C18 C19 122.0(4) . . ?
C23 C18 C31 121.4(4) . . ?
C19 C18 C31 116.6(4) . . ?
C20 C19 C18 118.8(4) . . ?
C20 C19 H19B 120.6 . . ?
C18 C19 H19B 120.6 . . ?
C19 C20 C21 117.9(4) . . ?
C19 C20 C32 122.3(4) . . ?
C21 C20 C32 119.8(4) . . ?
C22 C21 C20 123.6(4) . . ?
C22 C21 H21A 118.2 . . ?
C20 C21 H21A 118.2 . . ?
C21 C22 C23 117.6(4) . . ?
C21 C22 C24 122.8(4) . . ?
C23 C22 C24 119.6(4) . . ?
C18 C23 C22 119.2(4) . . ?
C18 C23 H23A 120.4 . . ?
C22 C23 H23A 120.4 . . ?
C25 C24 C22 118.1(4) . . ?
C25 C24 H24A 121.0 . . ?
C22 C24 H24A 121.0 . . ?
C30 C25 C26 117.7(4) . . ?
C30 C25 C24 122.8(4) . . ?
C26 C25 C24 119.2(4) . . ?
C27 C26 C25 120.1(4) . . ?
C27 C26 H26E 120.0 . . ?
C25 C26 H26E 120.0 . . ?
C28 C27 C26 119.4(4) . . ?
C28 C27 C45 120.9(4) . . ?
C26 C27 C45 119.4(4) . . ?
C27 C28 C29 123.9(4) . . ?
C27 C28 H28A 118.0 . . ?
C29 C28 H28A 118.0 . . ?
C28 C29 C30 116.7(4) . . ?
C28 C29 C33 123.7(4) . . ?
C30 C29 C33 119.5(4) . . ?
C25 C30 C29 122.0(4) . . ?
C25 C30 H30A 119.0 . . ?
C29 C30 H30A 119.0 . . ?
O10 C31 O9 121.7(4) . . ?
O10 C31 C18 122.5(4) . . ?
O9 C31 C18 115.8(4) . . ?
O12 C32 O11 123.1(4) . . ?
O12 C32 C20 121.2(4) . . ?
O11 C32 C20 115.6(4) . . ?
O15 C33 O16 128.6(4) . . ?
O15 C33 C29 114.5(4) . . ?
O16 C33 C29 116.9(4) . . ?
C36 C35 N1 123.6(4) . . ?
C36 C35 H35A 118.2 . . ?
N1 C35 H35A 118.2 . . ?
C35 C36 C37 119.3(4) . . ?
C35 C36 H36A 120.4 . . ?
C37 C36 H36A 120.4 . . ?
C36 C37 C38 117.3(4) . . ?
C36 C37 C40 122.2(4) . . ?
C38 C37 C40 120.5(4) . . ?
C39 C38 C37 118.8(4) . . ?
C39 C38 H38A 120.6 . . ?
C37 C38 H38A 120.6 . . ?
C38 C39 N1 123.5(4) . . ?
C38 C39 H39A 118.2 . . ?
N1 C39 H39A 118.2 . . ?
C44 C40 C41 121.0(4) . . ?
C44 C40 C37 121.5(4) . . ?
C41 C40 C37 117.5(4) . . ?
C42 C41 C40 115.7(4) . . ?
C42 C41 H41A 122.2 . . ?
C40 C41 H41A 122.2 . . ?
N2 C42 C41 123.9(4) . . ?
N2 C42 H42A 118.0 . . ?
C41 C42 H42A 118.0 . . ?
N2 C43 C44 123.1(4) . . ?
N2 C43 H43A 118.5 . . ?
C44 C43 H43A 118.5 . . ?
C40 C44 C43 117.9(4) . . ?
C40 C44 H44A 121.1 . . ?
C43 C44 H44A 121.1 . . ?
O13 C45 O14 126.6(4) . . ?
O13 C45 C27 116.4(4) . . ?
O14 C45 C27 116.4(4) . . ?
O7 Mn1 O4 91.26(12) 2_556 2_656 ?
O7 Mn1 O18 104.16(12) 2_556 . ?
O4 Mn1 O18 84.16(11) 2_656 . ?
O7 Mn1 O17 87.15(12) 2_556 . ?
O4 Mn1 O17 167.91(11) 2_656 . ?
O18 Mn1 O17 84.61(10) . . ?
O7 Mn1 O2 97.91(11) 2_556 . ?
O4 Mn1 O2 103.22(11) 2_656 . ?
O18 Mn1 O2 156.60(11) . . ?
O17 Mn1 O2 88.88(11) . . ?
O7 Mn1 O1 154.89(11) 2_556 . ?
O4 Mn1 O1 98.09(11) 2_656 . ?
O18 Mn1 O1 99.95(11) . . ?
O17 Mn1 O1 88.26(11) . . ?
O2 Mn1 O1 57.31(9) . . ?
O3 Mn2 O11 176.34(12) 2_656 2_546 ?
O3 Mn2 O16 86.68(11) 2_656 2_646 ?
O11 Mn2 O16 94.96(12) 2_546 2_646 ?
O3 Mn2 O8 91.80(11) 2_656 2_556 ?
O11 Mn2 O8 86.71(11) 2_546 2_556 ?
O16 Mn2 O8 176.98(11) 2_646 2_556 ?
O3 Mn2 O2 89.35(12) 2_656 . ?
O11 Mn2 O2 87.36(11) 2_546 . ?
O16 Mn2 O2 90.36(11) 2_646 . ?
O8 Mn2 O2 92.23(11) 2_556 . ?
O3 Mn2 O9 92.02(12) 2_656 . ?
O11 Mn2 O9 91.34(12) 2_546 . ?
O16 Mn2 O9 87.10(11) 2_646 . ?
O8 Mn2 O9 90.35(11) 2_556 . ?
O2 Mn2 O9 177.04(11) . . ?
O12 Mn3 O20 85.67(11) 2_546 . ?
O12 Mn3 O15 88.12(11) 2_546 2_646 ?
O20 Mn3 O15 116.54(12) . 2_646 ?
O12 Mn3 O19 161.89(12) 2_546 . ?
O20 Mn3 O19 84.42(10) . . ?
O15 Mn3 O19 82.82(11) 2_646 . ?
O12 Mn3 O10 103.89(11) 2_546 . ?
O20 Mn3 O10 91.99(10) . . ?
O15 Mn3 O10 150.02(11) 2_646 . ?
O19 Mn3 O10 91.58(11) . . ?
O12 Mn3 O9 102.93(12) 2_546 . ?
O20 Mn3 O9 147.50(11) . . ?
O15 Mn3 O9 95.24(11) 2_646 . ?
O19 Mn3 O9 93.52(11) . . ?
O10 Mn3 O9 55.58(10) . . ?
C39 N1 C35 117.5(4) . . ?
C42 N2 C43 118.0(4) . . ?
C14 O1 Mn1 91.9(2) . . ?
C14 O2 Mn2 139.5(3) . . ?
C14 O2 Mn1 92.5(3) . . ?
Mn2 O2 Mn1 107.17(12) . . ?
C15 O3 Mn2 151.0(3) . 2_646 ?
C15 O4 Mn1 122.6(3) . 2_646 ?
C16 O6 H6D 109.6 . . ?
C17 O7 Mn1 133.5(3) . 2_546 ?
C17 O8 Mn2 136.9(3) . 2_546 ?
C31 O9 Mn2 138.4(3) . . ?
C31 O9 Mn3 90.2(3) . . ?
Mn2 O9 Mn3 107.35(12) . . ?
C31 O10 Mn3 92.5(2) . . ?
C32 O11 Mn2 148.5(3) . 2_556 ?
C32 O12 Mn3 128.5(3) . 2_556 ?
C45 O13 H13D 109.5 . . ?
C33 O15 Mn3 129.0(3) . 2_656 ?
C33 O16 Mn2 136.6(3) . 2_656 ?
Mn1 O17 H17A 109.6 . . ?
Mn1 O17 H17B 109.8 . . ?
H17A O17 H17B 109.5 . . ?
Mn1 O18 H18A 109.5 . . ?
Mn1 O18 H18C 109.5 . . ?
H18A O18 H18C 109.5 . . ?
Mn3 O19 H19A 109.1 . . ?
Mn3 O19 H19C 109.9 . . ?
H19A O19 H19C 109.5 . . ?
Mn3 O20 H20A 109.1 . . ?
Mn3 O20 H20C 109.8 . . ?
H20A O20 H20C 109.5 . . ?
H21D O21 H21B 109.5 . . ?
H22A O22 H22B 109.8 . . ?
H23B O23 H23C 109.5 . . ?
H24C O24 H24B 109.4 . . ?
H25D O25 H25A 109.5 . . ?
H26A O26 H26C 109.5 . . ?

loop_
_geom_bond_atom_site_label_1
_geom_bond_atom_site_label_2
_geom_bond_distance
_geom_bond_site_symmetry_2
_geom_bond_publ_flag
C1 C2 1.344(6) . ?
C1 C6 1.430(6) . ?
C1 C14 1.440(5) . ?
C2 C3 1.365(6) . ?
C2 H2A 0.9300 . ?
C3 C4 1.357(6) . ?
C3 C15 1.501(6) . ?
C4 C5 1.391(6) . ?
C4 H4A 0.9300 . ?
C5 C6 1.446(6) . ?
C5 C7 1.534(6) . ?
C6 H6A 0.9300 . ?
C7 C8 1.559(6) . ?
C7 H7A 0.9700 . ?
C7 H7B 0.9700 . ?
C8 C9 1.360(6) . ?
C8 C13 1.397(6) . ?
C9 C10 1.426(7) . ?
C9 H9A 0.9300 . ?
C10 C11 1.396(6) . ?
C10 C16 1.512(6) . ?
C11 C12 1.372(6) . ?
C11 H11A 0.9300 . ?
C12 C13 1.391(6) . ?
C12 C17 1.507(6) . ?
C13 H13A 0.9300 . ?
C14 O2 1.272(5) . ?
C14 O1 1.291(5) . ?
C15 O3 1.256(6) . ?
C15 O4 1.260(5) . ?
C16 O6 1.243(6) . ?
C16 O5 1.249(6) . ?
C17 O8 1.230(6) . ?
C17 O7 1.299(6) . ?
C18 C23 1.357(6) . ?
C18 C19 1.467(6) . ?
C18 C31 1.523(6) . ?
C19 C20 1.375(6) . ?
C19 H19B 0.9300 . ?
C20 C21 1.416(6) . ?
C20 C32 1.450(6) . ?
C21 C22 1.398(6) . ?
C21 H21A 0.9300 . ?
C22 C23 1.431(6) . ?
C22 C24 1.507(6) . ?
C23 H23A 0.9300 . ?
C24 C25 1.476(6) . ?
C24 H24A 0.9300 . ?
C25 C30 1.386(6) . ?
C25 C26 1.420(6) . ?
C26 C27 1.413(6) . ?
C26 H26E 0.9300 . ?
C27 C28 1.342(6) . ?
C27 C45 1.515(6) . ?
C28 C29 1.374(6) . ?
C28 H28A 0.9300 . ?
C29 C30 1.430(6) . ?
C29 C33 1.513(6) . ?
C30 H30A 0.9300 . ?
C31 O10 1.226(5) . ?
C31 O9 1.244(5) . ?
C32 O12 1.234(5) . ?
C32 O11 1.281(5) . ?
C33 O15 1.219(5) . ?
C33 O16 1.224(5) . ?
C35 C36 1.341(6) . ?
C35 N1 1.365(6) . ?
C35 H35A 0.9300 . ?
C36 C37 1.375(6) . ?
C36 H36A 0.9300 . ?
C37 C38 1.459(7) . ?
C37 C40 1.477(6) . ?
C38 C39 1.321(6) . ?
C38 H38A 0.9300 . ?
C39 N1 1.340(5) . ?
C39 H39A 0.9300 . ?
C40 C44 1.353(6) . ?
C40 C41 1.451(5) . ?
C41 C42 1.384(6) . ?
C41 H41A 0.9300 . ?
C42 N2 1.333(6) . ?
C42 H42A 0.9300 . ?
C43 N2 1.362(6) . ?
C43 C44 1.392(6) . ?
C43 H43A 0.9300 . ?
C44 H44A 0.9300 . ?
C45 O13 1.220(5) . ?
C45 O14 1.267(5) . ?
Mn1 O7 2.097(3) 2_556 ?
Mn1 O4 2.131(3) 2_656 ?
Mn1 O18 2.161(3) . ?
Mn1 O17 2.196(3) . ?
Mn1 O2 2.288(3) . ?
Mn1 O1 2.291(2) . ?
Mn2 O3 2.134(3) 2_656 ?
Mn2 O11 2.138(3) 2_546 ?
Mn2 O16 2.172(3) 2_646 ?
Mn2 O8 2.185(3) 2_556 ?
Mn2 O2 2.186(3) . ?
Mn2 O9 2.211(3) . ?
Mn3 O12 2.094(3) 2_546 ?
Mn3 O20 2.170(3) . ?
Mn3 O15 2.185(3) 2_646 ?
Mn3 O19 2.230(3) . ?
Mn3 O10 2.294(3) . ?
Mn3 O9 2.332(3) . ?
O3 Mn2 2.134(3) 2_646 ?
O4 Mn1 2.131(3) 2_646 ?
O6 H6D 0.9601 . ?
O7 Mn1 2.097(3) 2_546 ?
O8 Mn2 2.185(3) 2_546 ?
O11 Mn2 2.138(3) 2_556 ?
O12 Mn3 2.094(3) 2_556 ?
O13 H13D 0.9601 . ?
O15 Mn3 2.185(3) 2_656 ?
O16 Mn2 2.172(3) 2_656 ?
O17 H17A 0.8502 . ?
O17 H17B 0.8501 . ?
O18 H18A 0.8500 . ?
O18 H18C 0.8500 . ?
O19 H19A 0.8500 . ?
O19 H19C 0.8501 . ?
O20 H20A 0.8500 . ?
O20 H20C 0.8499 . ?
O21 H21D 0.8500 . ?
O21 H21B 0.8500 . ?
O22 H22A 0.8500 . ?
O22 H22B 0.8501 . ?
O23 H23B 0.8500 . ?
O23 H23C 0.8500 . ?
O24 H24C 0.8501 . ?
O24 H24B 0.8503 . ?
O25 H25D 0.8500 . ?
O25 H25A 0.8500 . ?
O26 H26A 0.8500 . ?
O26 H26C 0.8501 . ?

loop_
_geom_hbond_atom_site_label_D
_geom_hbond_atom_site_label_H
_geom_hbond_atom_site_label_A
_geom_hbond_distance_DH
_geom_hbond_distance_HA
_geom_hbond_distance_DA
_geom_hbond_angle_DHA
_geom_hbond_site_symmetry_A
O6 H6D O26 0.96 1.88 2.666(6) 136.7 1_446
O13 H13D O24 0.96 2.38 3.327(8) 167.3 3_666
O19 H19C N2 0.85 2.40 3.151(4) 146.8 3_666
O26 H26C O20 0.85 2.28 2.851(6) 124.3 3_666
O17 H17A O6 0.85 2.04 2.647(4) 127.5 4
O18 H18C O5 0.85 2.00 2.660(4) 133.2 4
O17 H17B O25 0.85 2.17 2.734(8) 124.1 3_656
O18 H18A O22 0.85 2.26 2.741(7) 115.6 2_646
O19 H19A O24 0.85 2.26 2.919(7) 133.9 2_646
O20 H20A O21 0.85 2.56 3.257(9) 140.1 3_567
O20 H20C O25 0.85 2.46 3.282(8) 161.7 4_466
O22 H22B O5 0.85 2.20 2.726(7) 119.9 1_565
O26 H26A O6 0.85 1.97 2.666(6) 138.7 1_664
O23 H23B O19 0.85 2.03 2.640(6) 128.1 .
O24 H24C O14 0.85 2.12 2.951(7) 166.3 .
O25 H25A N1 0.85 2.03 2.750(8) 141.6 .
